data_4331055
loop_
_publ_author_name
'Mihail Atanasov'
'Peter Comba'
'Stefan Helmle'
'Dennis M\"uller'
'Frank Neese'

_publ_contact_author_address
;Universit\"at Heidelberg, Anorganisch-Chemisches Institut,
INF 270, D-69120 Heidelberg, Germany
;
_publ_contact_author_email peter.comba@aci.uni-heidelberg.de
_publ_contact_author_fax 49-6226-546617
_publ_contact_author_name 'Professor Peter Comba'
_publ_section_title
;
 Zero-Field Splitting in a Series of Structurally Related Mononuclear
 NiII-Bispidine Complexes
;
_journal_name_full 'Inorganic Chemistry'
_journal_page_first 12324
_journal_page_last 12335
_journal_paper_doi 10.1021/ic3016047
_journal_volume 51
_journal_year 2012
_chemical_formula_sum 'C32 H38 F12 N6 Ni O6 P2'
_chemical_formula_weight 951.33
_space_group_IT_number 29
_symmetry_cell_setting orthorhombic
_symmetry_Int_Tables_number 29
_symmetry_space_group_name_Hall 'P -2bc -2c'
_symmetry_space_group_name_H-M 'P c 21 b'
_atom_sites_solution_hydrogens geom
_atom_sites_solution_primary direct
_atom_sites_solution_secondary difmap
_audit_block_code chb345
_audit_creation_method SHELXL-97
_cell_angle_alpha 90.00
_cell_angle_beta 90.00
_cell_angle_gamma 90.00
_cell_formula_units_Z 4
_cell_length_a 9.2105(9)
_cell_length_b 13.5475(10)
_cell_length_c 31.361(2)
_cell_measurement_reflns_used 8000
_cell_measurement_temperature 200(2)
_cell_measurement_theta_max 60.9
_cell_measurement_theta_min 5.3
_cell_volume 3913.2(5)
_computing_cell_refinement 'STOE XCELL'
_computing_data_collection 'STOE EXPOSE'
_computing_data_reduction XRED
_computing_structure_refinement 'SHELXL-97 (Sheldrick, 2008)'
_computing_structure_solution 'SHELXL-97 (Sheldrick, 2008)'
_diffrn_ambient_temperature 200(2)
_diffrn_measured_fraction_theta_full 0.989
_diffrn_measured_fraction_theta_max 0.989
_diffrn_measurement_device_type 'STOE IPDS I'
_diffrn_measurement_method 'image plate'
_diffrn_radiation_monochromator graphite
_diffrn_radiation_probe x-ray
_diffrn_radiation_type MoK\a
_diffrn_radiation_wavelength 0.71073
_diffrn_reflns_av_R_equivalents 0.0511
_diffrn_reflns_av_sigmaI/netI 0.0432
_diffrn_reflns_limit_h_max 13
_diffrn_reflns_limit_h_min -13
_diffrn_reflns_limit_k_max 16
_diffrn_reflns_limit_k_min -19
_diffrn_reflns_limit_l_max 35
_diffrn_reflns_limit_l_min -44
_diffrn_reflns_number 31016
_diffrn_reflns_theta_full 30.46
_diffrn_reflns_theta_max 30.46
_diffrn_reflns_theta_min 2.75
_diffrn_source 'fine-focus sealed tube'
_exptl_absorpt_coefficient_mu 0.686
_exptl_absorpt_correction_T_max 0.8798
_exptl_absorpt_correction_T_min 0.7862
_exptl_absorpt_correction_type numerically
_exptl_crystal_colour purple
_exptl_crystal_density_diffrn 1.615
_exptl_crystal_description cuboid
_exptl_crystal_F_000 1944
_exptl_crystal_size_max 0.383
_exptl_crystal_size_mid 0.334
_exptl_crystal_size_min 0.188
_refine_diff_density_max 1.159
_refine_diff_density_min -1.029
_refine_diff_density_rms 0.084
_refine_ls_abs_structure_details 'Flack H D (1983), Acta Cryst. A39, 876-881'
_refine_ls_abs_structure_Flack 0.013(17)
_refine_ls_extinction_method none
_refine_ls_goodness_of_fit_ref 1.001
_refine_ls_hydrogen_treatment constr
_refine_ls_matrix_type full
_refine_ls_number_parameters 540
_refine_ls_number_reflns 9899
_refine_ls_number_restraints 1
_refine_ls_restrained_S_all 1.001
_refine_ls_R_factor_all 0.0843
_refine_ls_R_factor_gt 0.0668
_refine_ls_shift/su_max 0.005
_refine_ls_shift/su_mean 0.000
_refine_ls_structure_factor_coef Fsqd
_refine_ls_weighting_details 'calc w=1/[\s^2^(Fo^2^)+(0.1419P)^2^+0.0000P] where P=(Fo^2^+2Fc^2^)/3'
_refine_ls_weighting_scheme calc
_refine_ls_wR_factor_gt 0.1857
_refine_ls_wR_factor_ref 0.1988
_reflns_number_gt 7172
_reflns_number_total 9899
_reflns_threshold_expression >2\s(I)
_cod_data_source_file ic3016047_si_001_1.cif
_cod_data_source_block chb345
_cod_database_code 4331055

loop_
_symmetry_equiv_pos_as_xyz
'x, y, z'
'x, y+1/2, -z+1/2'
'-x, y, z+1/2'
'-x, y+1/2, -z'

loop_
_atom_site_label
_atom_site_type_symbol
_atom_site_fract_x
_atom_site_fract_y
_atom_site_fract_z
_atom_site_U_iso_or_equiv
_atom_site_adp_type
_atom_site_occupancy
_atom_site_symmetry_multiplicity
_atom_site_calc_flag
_atom_site_refinement_flags
Ni1 Ni 0.07946(4) -0.50062(5) -0.397377(13) 0.04041(13) Uani 1 1 d .
N3 N 0.0935(3) -0.4895(3) -0.33160(9) 0.0380(7) Uani 1 1 d .
N7 N 0.2771(4) -0.4127(3) -0.39764(10) 0.0423(7) Uani 1 1 d .
N2 N -0.0654(4) -0.3714(4) -0.38401(13) 0.0524(9) Uani 1 1 d .
C27 C 0.3205(5) -0.3989(4) -0.44285(14) 0.0508(9) Uani 1 1 d .
H27A H 0.4087 -0.4387 -0.4482 0.061 Uiso 1 1 calc R
H27B H 0.3467 -0.3287 -0.4471 0.061 Uiso 1 1 calc R
N5 N -0.1064(4) -0.5882(4) -0.40109(12) 0.0516(9) Uani 1 1 d .
N4 N 0.1000(4) -0.4858(4) -0.46225(11) 0.0527(11) Uani 1 1 d .
C34 C -0.3329(5) -0.7016(5) -0.39910(18) 0.0622(13) Uani 1 1 d .
H34A H -0.3080 -0.7665 -0.4108 0.093 Uiso 1 1 calc R
H34B H -0.4110 -0.6721 -0.4161 0.093 Uiso 1 1 calc R
H34C H -0.3652 -0.7091 -0.3695 0.093 Uiso 1 1 calc R
C32 C 0.0085(6) -0.5219(6) -0.49247(15) 0.074(2) Uani 1 1 d .
H32 H -0.0676 -0.5650 -0.4840 0.089 Uiso 1 1 calc R
C33 C -0.2056(4) -0.6379(4) -0.40043(14) 0.0508(10) Uani 1 1 d .
C29 C 0.2258(8) -0.3974(6) -0.51711(19) 0.0773(17) Uani 1 1 d .
H29 H 0.3009 -0.3530 -0.5250 0.093 Uiso 1 1 calc R
C28 C 0.2086(5) -0.4263(4) -0.47534(14) 0.0514(10) Uani 1 1 d .
C8 C 0.4004(4) -0.4599(3) -0.37501(13) 0.0434(8) Uani 1 1 d .
H8A H 0.4881 -0.4184 -0.3783 0.052 Uiso 1 1 calc R
H8B H 0.4207 -0.5249 -0.3881 0.052 Uiso 1 1 calc R
C14 C 0.2473(4) -0.6350(3) -0.34286(13) 0.0434(8) Uani 1 1 d .
N1 N 0.1997(3) -0.6351(3) -0.38358(12) 0.0438(7) Uani 1 1 d .
C6 C 0.2555(5) -0.3155(4) -0.37771(14) 0.0502(9) Uani 1 1 d .
H6A H 0.1744 -0.2812 -0.3922 0.060 Uiso 1 1 calc R
H6B H 0.3442 -0.2753 -0.3817 0.060 Uiso 1 1 calc R
C21 C -0.1221(7) -0.2619(5) -0.32486(19) 0.0693(15) Uani 1 1 d .
H21 H -0.1036 -0.2416 -0.2964 0.083 Uiso 1 1 calc R
C20 C -0.0439(5) -0.3383(4) -0.34378(15) 0.0529(10) Uani 1 1 d .
C18 C 0.2207(6) -0.7186(4) -0.40637(19) 0.0612(13) Uani 1 1 d .
C31 C 0.0229(7) -0.4978(8) -0.53510(16) 0.0791(16) Uani 1 1 d .
H31 H -0.0415 -0.5248 -0.5557 0.095 Uiso 1 1 calc R
C16 C 0.3405(7) -0.7974(5) -0.3474(3) 0.0761(17) Uani 1 1 d .
H16 H 0.3912 -0.8518 -0.3355 0.091 Uiso 1 1 calc R
C19 C 0.1686(8) -0.7207(6) -0.4514(2) 0.0803(19) Uani 1 1 d .
H19A H 0.0627 -0.7140 -0.4519 0.120 Uiso 1 1 calc R
H19B H 0.1962 -0.7835 -0.4646 0.120 Uiso 1 1 calc R
H19C H 0.2126 -0.6661 -0.4673 0.120 Uiso 1 1 calc R
C17 C 0.2910(7) -0.8010(4) -0.3886(2) 0.0732(17) Uani 1 1 d .
H17 H 0.3042 -0.8591 -0.4052 0.088 Uiso 1 1 calc R
P2 P 0.57490(19) -0.60294(15) -0.52251(7) 0.0829(6) Uani 1 1 d .
P1 P -0.1757(5) 0.1318(2) -0.30369(10) 0.1387(14) Uani 1 1 d .
O5 O 0.4715(4) -0.3159(3) -0.30938(14) 0.0705(11) Uani 1 1 d .
H5 H 0.5155 -0.3154 -0.2859 0.106 Uiso 1 1 calc R
O1 O 0.6171(3) -0.5314(4) -0.32757(13) 0.0757(14) Uani 1 1 d .
O6 O 0.3144(4) -0.3920(4) -0.26223(11) 0.0650(10) Uani 1 1 d .
H6 H 0.2779 -0.3410 -0.2514 0.097 Uiso 1 1 calc R
C2 C 0.2331(4) -0.5387(3) -0.31874(12) 0.0404(7) Uani 1 1 d .
H2 H 0.2291 -0.5535 -0.2875 0.048 Uiso 1 1 calc R
O2 O 0.4798(3) -0.5583(4) -0.26926(12) 0.0688(11) Uani 1 1 d .
O3 O 0.1865(6) -0.2080(4) -0.27249(14) 0.0778(12) Uani 1 1 d .
O4 O 0.2116(6) -0.1502(3) -0.33745(15) 0.0794(12) Uani 1 1 d .
C12 C 0.2064(6) -0.2217(4) -0.30948(18) 0.0596(11) Uani 1 1 d .
C4 C 0.0804(4) -0.3840(3) -0.32035(13) 0.0438(8) Uani 1 1 d .
H4 H 0.0596 -0.3794 -0.2891 0.053 Uiso 1 1 calc R
C9 C 0.3474(4) -0.3742(4) -0.30598(15) 0.0504(9) Uani 1 1 d .
F11 F 0.6339(11) -0.5043(6) -0.5335(3) 0.171(3) Uani 1 1 d .
C10 C 0.5035(4) -0.5254(4) -0.30845(16) 0.0531(12) Uani 1 1 d .
C5 C 0.2219(5) -0.3232(4) -0.32969(13) 0.0468(8) Uani 1 1 d .
C23 C -0.2541(7) -0.2499(7) -0.3907(2) 0.087(2) Uani 1 1 d .
H23 H -0.3258 -0.2184 -0.4077 0.104 Uiso 1 1 calc R
F3 F -0.1408(12) 0.0152(6) -0.3000(3) 0.181(3) Uani 1 1 d .
C15 C 0.3160(5) -0.7153(4) -0.32411(19) 0.0579(11) Uani 1 1 d .
H15 H 0.3455 -0.7124 -0.2951 0.070 Uiso 1 1 calc R
C25 C -0.2055(8) -0.3686(8) -0.4508(2) 0.090(2) Uani 1 1 d .
H25A H -0.1293 -0.3468 -0.4704 0.135 Uiso 1 1 calc R
H25B H -0.2997 -0.3439 -0.4606 0.135 Uiso 1 1 calc R
H25C H -0.2076 -0.4409 -0.4499 0.135 Uiso 1 1 calc R
C24 C -0.1750(6) -0.3293(5) -0.40722(18) 0.0671(16) Uani 1 1 d .
F12 F 0.5694(10) -0.6505(8) -0.5650(3) 0.183(4) Uani 1 1 d .
C30 C 0.1310(10) -0.4345(8) -0.54731(17) 0.092(2) Uani 1 1 d .
H30 H 0.1409 -0.4163 -0.5764 0.111 Uiso 1 1 calc R
C1 C 0.3686(4) -0.4741(3) -0.32767(13) 0.0428(8) Uani 1 1 d .
F13 F 0.7189(6) -0.6484(5) -0.5089(3) 0.159(3) Uani 1 1 d .
F1 F -0.0094(15) 0.1308(7) -0.2861(3) 0.228(6) Uani 1 1 d .
F2 F -0.2600(11) 0.1209(7) -0.2567(2) 0.166(3) Uani 1 1 d .
C26 C -0.0254(4) -0.5432(4) -0.30885(12) 0.0440(8) Uani 1 1 d .
H26A H -0.0122 -0.5363 -0.2780 0.066 Uiso 1 1 calc R
H26B H -0.0226 -0.6133 -0.3166 0.066 Uiso 1 1 calc R
H26C H -0.1195 -0.5152 -0.3171 0.066 Uiso 1 1 calc R
C22 C -0.2277(8) -0.2172(7) -0.3494(2) 0.090(2) Uani 1 1 d .
H22 H -0.2824 -0.1639 -0.3380 0.108 Uiso 1 1 calc R
F5 F -0.1033(10) 0.1497(13) -0.3477(2) 0.231(6) Uani 1 1 d .
F14 F 0.5073(7) -0.7105(6) -0.5085(3) 0.155(3) Uani 1 1 d .
C11 C 0.6005(7) -0.6070(10) -0.2481(3) 0.115(4) Uani 1 1 d .
H11A H 0.6417 -0.6572 -0.2670 0.173 Uiso 1 1 calc R
H11B H 0.5660 -0.6384 -0.2218 0.173 Uiso 1 1 calc R
H11C H 0.6752 -0.5581 -0.2411 0.173 Uiso 1 1 calc R
F4 F -0.3125(12) 0.1127(12) -0.3246(3) 0.246(7) Uani 1 1 d .
F16 F 0.4090(10) -0.5721(9) -0.5292(4) 0.213(5) Uani 1 1 d .
C13 C 0.1974(17) -0.0496(6) -0.3208(3) 0.127(4) Uani 1 1 d .
H13A H 0.1212 -0.0480 -0.2990 0.191 Uiso 1 1 calc R
H13B H 0.1717 -0.0047 -0.3441 0.191 Uiso 1 1 calc R
H13C H 0.2898 -0.0288 -0.3082 0.191 Uiso 1 1 calc R
F15 F 0.5411(18) -0.5701(8) -0.4758(3) 0.239(7) Uani 1 1 d .
F6 F -0.1790(18) 0.2399(8) -0.2961(5) 0.275(9) Uani 1 1 d .

loop_
_atom_site_aniso_label
_atom_site_aniso_U_11
_atom_site_aniso_U_22
_atom_site_aniso_U_33
_atom_site_aniso_U_23
_atom_site_aniso_U_13
_atom_site_aniso_U_12
Ni1 0.03681(17) 0.0547(3) 0.02974(19) -0.0026(3) 0.00399(14) -0.0061(2)
N3 0.0370(11) 0.046(2) 0.0305(12) -0.0017(13) 0.0046(9) -0.0045(12)
N7 0.0443(14) 0.0473(18) 0.0354(15) -0.0022(13) 0.0091(12) -0.0068(13)
N2 0.0491(18) 0.071(3) 0.0373(17) 0.0088(18) 0.0061(13) 0.0119(17)
C27 0.054(2) 0.060(3) 0.038(2) -0.0039(19) 0.0099(15) -0.0070(18)
N5 0.0377(14) 0.076(3) 0.0411(19) -0.0046(18) 0.0021(12) -0.0135(15)
N4 0.0478(15) 0.077(3) 0.0336(15) -0.0015(17) 0.0062(11) -0.0065(17)
C34 0.050(2) 0.073(3) 0.064(3) -0.005(3) -0.0031(19) -0.015(2)
C32 0.061(2) 0.125(6) 0.036(2) -0.006(3) 0.0011(17) -0.011(3)
C33 0.0411(17) 0.072(3) 0.039(2) -0.007(2) -0.0008(14) -0.0053(17)
C29 0.096(4) 0.087(4) 0.048(3) 0.009(3) 0.017(3) -0.004(3)
C28 0.056(2) 0.062(3) 0.0359(19) 0.0003(18) 0.0074(16) -0.0029(18)
C8 0.0377(15) 0.052(2) 0.0411(19) -0.0059(16) 0.0091(12) -0.0104(14)
C14 0.0384(15) 0.049(2) 0.0429(19) 0.0013(16) 0.0067(13) -0.0059(14)
N1 0.0424(14) 0.0433(18) 0.0456(18) -0.0086(14) 0.0093(12) -0.0081(13)
C6 0.062(2) 0.046(2) 0.043(2) -0.0018(18) 0.0167(17) -0.0070(18)
C21 0.079(3) 0.078(4) 0.051(3) -0.002(3) 0.013(2) 0.024(3)
C20 0.0507(19) 0.069(3) 0.039(2) 0.002(2) 0.0083(15) 0.0095(19)
C18 0.063(2) 0.055(3) 0.065(3) -0.018(2) 0.024(2) -0.020(2)
C31 0.081(3) 0.116(5) 0.041(2) -0.002(4) -0.005(2) -0.010(4)
C16 0.075(3) 0.050(3) 0.103(5) 0.008(3) 0.023(3) 0.006(2)
C19 0.098(4) 0.076(4) 0.067(4) -0.035(3) 0.017(3) -0.018(3)
C17 0.075(3) 0.047(3) 0.098(5) -0.018(3) 0.032(3) -0.010(2)
P2 0.0825(10) 0.0775(11) 0.0889(12) -0.0406(10) -0.0281(8) 0.0219(8)
P1 0.235(4) 0.0833(15) 0.0979(17) 0.0090(14) -0.095(2) 0.0007(19)
O5 0.067(2) 0.071(3) 0.073(2) -0.011(2) -0.0068(18) -0.0270(19)
O1 0.0375(13) 0.127(4) 0.063(2) -0.001(2) 0.0045(13) 0.0062(17)
O6 0.076(2) 0.076(3) 0.0437(18) -0.0076(17) 0.0064(15) -0.0187(19)
C2 0.0395(15) 0.0470(19) 0.0346(17) -0.0020(14) 0.0022(12) -0.0043(13)
O2 0.0427(14) 0.108(3) 0.056(2) 0.012(2) -0.0065(13) -0.0050(17)
O3 0.113(3) 0.061(2) 0.059(2) -0.0181(19) 0.018(2) -0.008(2)
O4 0.130(4) 0.046(2) 0.063(2) -0.0013(18) 0.014(2) 0.000(2)
C12 0.077(3) 0.046(2) 0.056(3) -0.013(2) 0.006(2) -0.002(2)
C4 0.0448(16) 0.049(2) 0.0372(18) -0.0031(16) 0.0111(13) -0.0008(15)
C9 0.0498(19) 0.057(3) 0.044(2) -0.0127(19) 0.0032(15) -0.0132(17)
F11 0.222(8) 0.086(4) 0.206(8) 0.020(6) -0.046(6) -0.010(6)
C10 0.0367(15) 0.070(3) 0.053(2) -0.0019(19) -0.0035(14) -0.0043(16)
C5 0.057(2) 0.048(2) 0.0352(18) -0.0045(17) 0.0095(15) -0.0035(17)
C23 0.070(3) 0.107(6) 0.083(4) 0.027(4) 0.011(3) 0.039(4)
F3 0.235(9) 0.110(7) 0.199(9) 0.010(6) 0.027(7) 0.007(6)
C15 0.053(2) 0.052(3) 0.069(3) 0.007(2) 0.009(2) 0.0003(18)
C25 0.077(3) 0.139(7) 0.053(3) 0.019(4) -0.011(3) 0.033(4)
C24 0.059(2) 0.090(4) 0.052(3) 0.025(3) 0.010(2) 0.022(3)
F12 0.232(9) 0.164(8) 0.154(7) -0.084(6) -0.039(6) 0.060(6)
C30 0.123(5) 0.125(7) 0.028(2) 0.015(3) 0.002(3) -0.008(5)
C1 0.0373(14) 0.053(2) 0.0383(18) -0.0078(15) 0.0016(13) -0.0069(13)
F13 0.084(3) 0.106(4) 0.287(10) 0.031(5) -0.076(4) -0.009(3)
F1 0.378(15) 0.155(8) 0.152(7) -0.011(6) -0.171(9) 0.039(9)
F2 0.260(10) 0.116(5) 0.122(5) -0.012(4) -0.032(5) -0.002(6)
C26 0.0355(14) 0.060(2) 0.0364(18) 0.0000(17) 0.0029(13) -0.0076(15)
C22 0.086(4) 0.105(6) 0.078(4) 0.002(4) 0.024(3) 0.048(4)
F5 0.167(7) 0.44(2) 0.084(4) 0.057(8) -0.030(4) 0.054(9)
F14 0.099(4) 0.128(5) 0.238(9) -0.048(6) 0.007(4) -0.001(3)
C11 0.053(3) 0.194(12) 0.099(5) 0.015(7) -0.025(3) 0.026(4)
F4 0.206(9) 0.348(17) 0.184(9) 0.088(11) -0.117(7) -0.079(11)
F16 0.156(7) 0.206(10) 0.278(12) -0.070(9) -0.052(7) 0.110(7)
C13 0.230(13) 0.053(4) 0.098(7) -0.005(4) 0.002(7) 0.013(6)
F15 0.44(2) 0.142(8) 0.132(7) -0.045(6) -0.029(8) 0.123(10)
F6 0.346(16) 0.114(7) 0.363(18) -0.038(9) 0.221(15) -0.045(9)

loop_
_atom_type_symbol
_atom_type_description
_atom_type_scat_dispersion_real
_atom_type_scat_dispersion_imag
_atom_type_scat_source
C C 0.0033 0.0016 'International Tables Vol C Tables 4.2.6.8 and 6.1.1.4'
H H 0.0000 0.0000 'International Tables Vol C Tables 4.2.6.8 and 6.1.1.4'
F F 0.0171 0.0103 'International Tables Vol C Tables 4.2.6.8 and 6.1.1.4'
N N 0.0061 0.0033 'International Tables Vol C Tables 4.2.6.8 and 6.1.1.4'
Ni Ni 0.3393 1.1124 'International Tables Vol C Tables 4.2.6.8 and 6.1.1.4'
O O 0.0106 0.0060 'International Tables Vol C Tables 4.2.6.8 and 6.1.1.4'
P P 0.1023 0.0942 'International Tables Vol C Tables 4.2.6.8 and 6.1.1.4'

loop_
_geom_angle_atom_site_label_1
_geom_angle_atom_site_label_2
_geom_angle_atom_site_label_3
_geom_angle
N4 Ni1 N3 166.77(15)
N4 Ni1 N5 94.37(15)
N3 Ni1 N5 98.52(13)
N4 Ni1 N7 82.26(14)
N3 Ni1 N7 84.94(12)
N5 Ni1 N7 176.26(14)
N4 Ni1 N1 103.43(17)
N3 Ni1 N1 80.26(14)
N5 Ni1 N1 87.29(17)
N7 Ni1 N1 91.92(13)
N4 Ni1 N2 99.43(17)
N3 Ni1 N2 78.13(15)
N5 Ni1 N2 88.05(19)
N7 Ni1 N2 94.08(15)
N1 Ni1 N2 156.95(14)
C4 N3 C26 107.2(3)
C4 N3 C2 115.8(3)
C26 N3 C2 106.4(3)
C4 N3 Ni1 107.6(3)
C26 N3 Ni1 113.2(2)
C2 N3 Ni1 106.8(2)
C6 N7 C8 106.6(3)
C6 N7 C27 109.2(4)
C8 N7 C27 107.8(3)
C6 N7 Ni1 112.1(2)
C8 N7 Ni1 113.7(3)
C27 N7 Ni1 107.3(3)
C20 N2 C24 117.7(5)
C20 N2 Ni1 110.3(3)
C24 N2 Ni1 131.7(4)
N7 C27 C28 115.7(3)
C33 N5 Ni1 175.4(4)
C28 N4 C32 117.6(4)
C28 N4 Ni1 115.4(3)
C32 N4 Ni1 126.7(3)
N4 C32 C31 122.0(6)
N5 C33 C34 179.4(5)
C28 C29 C30 118.4(6)
N4 C28 C29 123.0(5)
N4 C28 C27 116.8(4)
C29 C28 C27 119.9(5)
N7 C8 C1 111.9(3)
N1 C14 C15 123.2(4)
N1 C14 C2 116.5(4)
C15 C14 C2 120.2(4)
C14 N1 C18 117.1(5)
C14 N1 Ni1 110.6(3)
C18 N1 Ni1 131.9(4)
N7 C6 C5 112.5(4)
C22 C21 C20 116.9(6)
N2 C20 C21 124.6(5)
N2 C20 C4 115.7(4)
C21 C20 C4 119.6(5)
N1 C18 C17 121.4(6)
N1 C18 C19 118.1(6)
C17 C18 C19 120.5(5)
C30 C31 C32 119.2(6)
C15 C16 C17 119.0(6)
C16 C17 C18 119.8(5)
F12 P2 F11 101.3(6)
F12 P2 F13 96.1(5)
F11 P2 F13 96.3(5)
F12 P2 F15 163.9(8)
F11 P2 F15 92.0(7)
F13 P2 F15 91.5(6)
F12 P2 F16 87.8(5)
F11 P2 F16 94.8(6)
F13 P2 F16 167.2(6)
F15 P2 F16 81.9(7)
F12 P2 F14 80.9(6)
F11 P2 F14 177.7(5)
F13 P2 F14 84.0(4)
F15 P2 F14 85.8(6)
F16 P2 F14 84.6(6)
F4 P1 F6 103.5(11)
F4 P1 F5 90.0(6)
F6 P1 F5 89.9(8)
F4 P1 F3 91.7(8)
F6 P1 F3 163.1(9)
F5 P1 F3 97.6(8)
F4 P1 F1 166.7(8)
F6 P1 F1 88.5(9)
F5 P1 F1 84.1(6)
F3 P1 F1 77.3(6)
F4 P1 F2 88.8(7)
F6 P1 F2 86.3(6)
F5 P1 F2 175.6(7)
F3 P1 F2 86.7(5)
F1 P1 F2 98.0(6)
N3 C2 C14 108.8(3)
N3 C2 C1 112.9(3)
C14 C2 C1 109.1(3)
C10 O2 C11 116.8(5)
C12 O4 C13 116.5(6)
O3 C12 O4 123.0(5)
O3 C12 C5 124.2(5)
O4 C12 C5 112.7(4)
N3 C4 C20 110.2(4)
N3 C4 C5 113.3(3)
C20 C4 C5 109.1(4)
O5 C9 O6 110.2(4)
O5 C9 C1 111.3(4)
O6 C9 C1 107.8(4)
O5 C9 C5 109.0(4)
O6 C9 C5 112.4(4)
C1 C9 C5 106.2(3)
O1 C10 O2 125.5(4)
O1 C10 C1 122.2(5)
O2 C10 C1 112.3(3)
C12 C5 C9 106.0(4)
C12 C5 C6 111.4(4)
C9 C5 C6 110.6(4)
C12 C5 C4 108.6(4)
C9 C5 C4 107.4(4)
C6 C5 C4 112.6(4)
C22 C23 C24 120.0(6)
C16 C15 C14 119.5(6)
N2 C24 C23 120.5(6)
N2 C24 C25 118.4(5)
C23 C24 C25 121.0(6)
C31 C30 C29 119.7(5)
C8 C1 C9 110.3(4)
C8 C1 C10 106.4(3)
C9 C1 C10 109.1(3)
C8 C1 C2 113.7(3)
C9 C1 C2 108.5(3)
C10 C1 C2 108.8(4)
C21 C22 C23 120.2(6)

loop_
_geom_bond_atom_site_label_1
_geom_bond_atom_site_label_2
_geom_bond_distance
Ni1 N4 2.053(3)
Ni1 N3 2.072(3)
Ni1 N5 2.086(4)
Ni1 N7 2.175(3)
Ni1 N1 2.175(4)
Ni1 N2 2.240(4)
N3 C4 1.478(6)
N3 C26 1.496(5)
N3 C2 1.503(5)
N7 C6 1.471(6)
N7 C8 1.484(6)
N7 C27 1.485(5)
N2 C20 1.354(7)
N2 C24 1.370(6)
C27 C28 1.496(7)
N5 C33 1.135(6)
N4 C28 1.348(6)
N4 C32 1.359(6)
C34 C33 1.457(7)
C32 C31 1.382(7)
C29 C28 1.376(7)
C29 C30 1.383(11)
C8 C1 1.525(6)
C14 N1 1.350(6)
C14 C15 1.389(7)
C14 C2 1.513(6)
N1 C18 1.352(6)
C6 C5 1.541(6)
C21 C22 1.380(9)
C21 C20 1.394(7)
C20 C4 1.494(6)
C18 C17 1.406(10)
C18 C19 1.492(9)
C31 C30 1.368(12)
C16 C15 1.350(9)
C16 C17 1.371(11)
P2 F12 1.482(8)
P2 F11 1.483(9)
P2 F13 1.523(5)
P2 F15 1.562(10)
P2 F16 1.598(7)
P2 F14 1.644(9)
P1 F4 1.444(9)
P1 F6 1.484(10)
P1 F5 1.552(9)
P1 F3 1.617(9)
P1 F1 1.628(12)
P1 F2 1.672(10)
O5 C9 1.393(5)
O1 C10 1.208(5)
O6 C9 1.426(6)
C2 C1 1.550(5)
O2 C10 1.326(6)
O2 C11 1.453(8)
O3 C12 1.189(7)
O4 C12 1.308(7)
O4 C13 1.466(9)
C12 C5 1.520(7)
C4 C5 1.569(6)
C9 C1 1.527(6)
C9 C5 1.539(7)
C10 C1 1.546(6)
C23 C22 1.389(12)
C23 C24 1.399(10)
C25 C24 1.493(10)
